data_1505860
loop_
_publ_author_name
'Ballabh, Amar'
'Trivedi, Darshak R.'
'Dastidar, Parthasarathi'

_publ_section_title
;
 From nonfunctional lamellae to functional nanotubes.
;
_journal_issue 7
_journal_name_full 'Organic letters'
_journal_page_first 1271
_journal_page_last 1274
_journal_paper_doi 10.1021/ol053000i
_journal_volume 8
_journal_year 2006
_chemical_formula_sum 'C36 H76 N4 O8'
_chemical_formula_weight 693.01
_chemical_name_systematic
; 
 ? 
;
_space_group_IT_number 14
_symmetry_cell_setting monoclinic
_symmetry_space_group_name_Hall '-P 2ybc'
_symmetry_space_group_name_H-M 'P 1 21/c 1'
_atom_sites_solution_hydrogens geom
_atom_sites_solution_primary direct
_atom_sites_solution_secondary difmap
_audit_creation_method SHELXL-97
_cell_angle_alpha 90.00
_cell_angle_beta 99.866(2)
_cell_angle_gamma 90.00
_cell_formula_units_Z 4
_cell_length_a 10.5447(11)
_cell_length_b 13.6428(15)
_cell_length_c 29.180(3)
_cell_measurement_temperature 100(2)
_cell_volume 4135.7(8)
_computing_cell_refinement 'BRUKER AXS SMART 3'
_computing_data_collection 'BRUKER AXS SMART 3'
_computing_data_reduction 'BRUKER AXS SMART 3'
_computing_molecular_graphics 'PLATON, MERCURY 1.4'
_computing_structure_refinement 'SHELXL-97(SHELRICK, 1997)'
_computing_structure_solution 'SHELXS 97( SHELRICK, 1997)'
_diffrn_ambient_temperature 100(2)
_diffrn_detector_area_resol_mean 0.3
_diffrn_measured_fraction_theta_full 0.931
_diffrn_measured_fraction_theta_max 0.931
_diffrn_measurement_device_type 'BRUKER SMART CCD AREA DETECTOR'
_diffrn_measurement_method PHI-OMEGA
_diffrn_radiation_monochromator graphite
_diffrn_radiation_source 'fine-focus sealed tube'
_diffrn_radiation_type MoK\a
_diffrn_radiation_wavelength 0.71073
_diffrn_reflns_av_R_equivalents 0.0531
_diffrn_reflns_av_sigmaI/netI 0.0765
_diffrn_reflns_limit_h_max 9
_diffrn_reflns_limit_h_min -13
_diffrn_reflns_limit_k_max 17
_diffrn_reflns_limit_k_min -17
_diffrn_reflns_limit_l_max 36
_diffrn_reflns_limit_l_min -38
_diffrn_reflns_number 24063
_diffrn_reflns_theta_full 28.31
_diffrn_reflns_theta_max 28.31
_diffrn_reflns_theta_min 1.65
_diffrn_standards_decay_% <10%
_exptl_absorpt_coefficient_mu 0.077
_exptl_absorpt_correction_type SADABS
_exptl_crystal_colour COLORLESS
_exptl_crystal_density_diffrn 1.113
_exptl_crystal_density_method 'not measured'
_exptl_crystal_description NEEDLE
_exptl_crystal_F_000 1536
_exptl_crystal_size_max 1.1
_exptl_crystal_size_mid 0.15
_exptl_crystal_size_min 0.04
_refine_diff_density_max 0.367
_refine_diff_density_min -0.260
_refine_diff_density_rms 0.062
_refine_ls_extinction_method none
_refine_ls_goodness_of_fit_ref 1.010
_refine_ls_hydrogen_treatment mixed
_refine_ls_matrix_type full
_refine_ls_number_parameters 737
_refine_ls_number_reflns 9558
_refine_ls_number_restraints 0
_refine_ls_restrained_S_all 1.010
_refine_ls_R_factor_all 0.1061
_refine_ls_R_factor_gt 0.0642
_refine_ls_shift/su_max 0.014
_refine_ls_shift/su_mean 0.002
_refine_ls_structure_factor_coef Fsqd
_refine_ls_weighting_details 'calc w=1/[\s^2^(Fo^2^)+(0.0791P)^2^+0.0000P] where P=(Fo^2^+2Fc^2^)/3'
_refine_ls_weighting_scheme calc
_refine_ls_wR_factor_gt 0.1407
_refine_ls_wR_factor_ref 0.1580
_reflns_number_gt 6226
_reflns_number_total 9558
_reflns_threshold_expression >2sigma(I)
_cod_data_source_file ol053000isi20051213_035745.cif
_cod_data_source_block ab0640m
_cod_depositor_comments
;
The following automatic conversions were performed:

'_symmetry_cell_setting' value 'MONOCLINIC' changed to 'monoclinic'
according to /home/saulius/struct/CIF-dictionaries/cif_core.dic
dictionary named 'cif_core.dic' version 2.4.1 from 2010-06-29.

Automatic conversion script
Id: cif_fix_values 1715 2011-07-08 13:25:40Z adriana 
;
_cod_original_sg_symbol_H-M 'P 2(1)/C'
_cod_database_code 1505860

loop_
_symmetry_equiv_pos_as_xyz
'x, y, z'
'-x, y+1/2, -z+1/2'
'-x, -y, -z'
'x, -y-1/2, z-1/2'

loop_
_atom_site_label
_atom_site_type_symbol
_atom_site_fract_x
_atom_site_fract_y
_atom_site_fract_z
_atom_site_U_iso_or_equiv
_atom_site_adp_type
_atom_site_occupancy
_atom_site_symmetry_multiplicity
_atom_site_calc_flag
O4 O 0.43536(13) 0.14227(9) 0.20381(5) 0.0173(3) Uani 1 1 d
O3 O 0.60377(12) 0.17449(9) 0.16929(5) 0.0167(3) Uani 1 1 d
O2 O 0.59788(13) 0.39272(10) 0.21205(5) 0.0223(3) Uani 1 1 d
O1 O 0.40806(13) 0.37604(10) 0.23553(5) 0.0223(3) Uani 1 1 d
C6 C 0.4652(2) 0.33851(16) 0.11882(7) 0.0202(4) Uani 1 1 d
H6B H 0.522(2) 0.3903(16) 0.1225(7) 0.017(5) Uiso 1 1 d
H6A H 0.499(2) 0.2888(16) 0.0969(7) 0.024(6) Uiso 1 1 d
C2 C 0.49687(17) 0.19606(13) 0.18008(6) 0.0127(4) Uani 1 1 d
C1 C 0.48362(18) 0.36205(13) 0.20753(7) 0.0149(4) Uani 1 1 d
C3 C 0.43839(17) 0.29586(13) 0.16521(6) 0.0138(4) Uani 1 1 d
C4 C 0.2926(2) 0.29775(15) 0.14572(7) 0.0196(4) Uani 1 1 d
H4B H 0.257(2) 0.2330(17) 0.1354(7) 0.028(6) Uiso 1 1 d
H4A H 0.236(2) 0.3232(16) 0.1654(7) 0.022(6) Uiso 1 1 d
C5 C 0.3206(2) 0.3623(2) 0.10532(9) 0.0352(6) Uani 1 1 d
H5A H 0.303(2) 0.432(2) 0.1118(8) 0.041(7) Uiso 1 1 d
H5B H 0.279(3) 0.3395(18) 0.0738(9) 0.042(7) Uiso 1 1 d
O6 O 0.06556(13) 0.59489(9) 0.29705(5) 0.0182(3) Uani 1 1 d
O5 O -0.10610(12) 0.56643(9) 0.33019(5) 0.0172(3) Uani 1 1 d
O7 O -0.09165(13) 0.34235(10) 0.28758(5) 0.0234(3) Uani 1 1 d
O8 O 0.10217(13) 0.36548(10) 0.26785(5) 0.0232(3) Uani 1 1 d
C7 C 0.00186(17) 0.54297(13) 0.32072(6) 0.0129(4) Uani 1 1 d
C10 C 0.0233(2) 0.40109(15) 0.38241(7) 0.0189(4) Uani 1 1 d
H10B H -0.0067(18) 0.4495(14) 0.4016(6) 0.009(5) Uiso 1 1 d
H10A H -0.045(2) 0.3492(16) 0.3788(7) 0.023(6) Uiso 1 1 d
C9 C 0.05767(18) 0.44331(13) 0.33698(6) 0.0142(4) Uani 1 1 d
C8 C 0.02151(19) 0.37638(13) 0.29413(7) 0.0161(4) Uani 1 1 d
C12 C 0.2016(2) 0.44021(16) 0.35935(8) 0.0210(5) Uani 1 1 d
H12A H 0.267(2) 0.4138(16) 0.3394(7) 0.027(6) Uiso 1 1 d
H12B H 0.234(2) 0.5019(17) 0.3708(7) 0.025(6) Uiso 1 1 d
C11 C 0.1656(2) 0.3725(2) 0.39753(9) 0.0313(6) Uani 1 1 d
H11B H 0.179(2) 0.302(2) 0.3898(9) 0.048(8) Uiso 1 1 d
H11A H 0.201(2) 0.3870(19) 0.4294(9) 0.042(7) Uiso 1 1 d
N3 N 0.66599(17) 0.45193(12) 0.30209(6) 0.0145(3) Uani 1 1 d
H3NE H 0.617(2) 0.5055(17) 0.3054(7) 0.020(6) Uiso 1 1 d
H3NC H 0.6471(19) 0.4291(15) 0.2699(7) 0.015(5) Uiso 1 1 d
H3ND H 0.752(2) 0.4709(17) 0.3073(8) 0.032(6) Uiso 1 1 d
C14' C 0.6659(2) 0.41015(16) 0.38441(7) 0.0211(5) Uani 1 1 d
H14D H 0.748(2) 0.4511(16) 0.3898(7) 0.025(6) Uiso 1 1 d
H14C H 0.682(2) 0.3542(17) 0.4061(7) 0.025(6) Uiso 1 1 d
C13' C 0.6447(2) 0.37237(14) 0.33488(7) 0.0190(4) Uani 1 1 d
H13C H 0.706(2) 0.3193(16) 0.3314(7) 0.024(6) Uiso 1 1 d
H13D H 0.558(2) 0.3478(15) 0.3263(7) 0.016(5) Uiso 1 1 d
C15' C 0.5541(2) 0.47281(16) 0.39551(7) 0.0200(4) Uani 1 1 d
H15D H 0.5203(18) 0.5119(14) 0.3674(6) 0.010(5) Uiso 1 1 d
H15C H 0.482(2) 0.4248(18) 0.3996(8) 0.039(7) Uiso 1 1 d
C16' C 0.5927(2) 0.53935(17) 0.43709(8) 0.0243(5) Uani 1 1 d
H16D H 0.662(2) 0.5903(17) 0.4314(8) 0.034(6) Uiso 1 1 d
H16C H 0.6372(19) 0.5023(15) 0.4642(7) 0.017(5) Uiso 1 1 d
C17' C 0.4810(2) 0.59533(17) 0.45170(8) 0.0268(5) Uani 1 1 d
H17D H 0.434(2) 0.6312(16) 0.4235(8) 0.027(6) Uiso 1 1 d
H17C H 0.419(2) 0.5497(15) 0.4615(7) 0.017(5) Uiso 1 1 d
C18' C 0.5253(3) 0.66634(19) 0.49138(9) 0.0350(6) Uani 1 1 d
H18C H 0.574(2) 0.6336(16) 0.5192(8) 0.025(6) Uiso 1 1 d
H18D H 0.448(3) 0.7004(19) 0.5012(9) 0.049(8) Uiso 1 1 d
H18E H 0.591(3) 0.716(2) 0.4791(9) 0.058(9) Uiso 1 1 d
N1 N 0.83852(17) 0.28574(12) 0.19752(6) 0.0158(4) Uani 1 1 d
H1NC H 0.754(2) 0.2765(15) 0.1917(7) 0.020(6) Uiso 1 1 d
H1NB H 0.858(2) 0.3043(18) 0.2304(9) 0.036(7) Uiso 1 1 d
H1NA H 0.875(2) 0.2226(18) 0.1948(7) 0.029(6) Uiso 1 1 d
C2' C 0.8360(2) 0.33622(16) 0.11568(8) 0.0216(5) Uani 1 1 d
H2C H 0.861(2) 0.3913(16) 0.0990(7) 0.021(6) Uiso 1 1 d
H2D H 0.745(2) 0.3325(17) 0.1102(7) 0.030(6) Uiso 1 1 d
C1' C 0.8790(2) 0.36118(15) 0.16628(8) 0.0213(5) Uani 1 1 d
H1C H 0.974(2) 0.3659(15) 0.1748(7) 0.019(5) Uiso 1 1 d
H1D H 0.841(2) 0.4229(17) 0.1738(7) 0.027(6) Uiso 1 1 d
C3' C 0.8960(2) 0.24379(17) 0.09908(8) 0.0251(5) Uani 1 1 d
H3C H 0.989(2) 0.2483(17) 0.1084(8) 0.033(7) Uiso 1 1 d
H3D H 0.866(2) 0.1881(17) 0.1159(7) 0.030(6) Uiso 1 1 d
C4' C 0.8621(2) 0.23006(18) 0.04711(8) 0.0292(5) Uani 1 1 d
H4C H 0.896(2) 0.2869(17) 0.0315(7) 0.031(6) Uiso 1 1 d
H4D H 0.765(2) 0.2320(18) 0.0378(8) 0.037(7) Uiso 1 1 d
C6' C 1.0551(3) 0.1268(2) 0.03639(11) 0.0387(6) Uani 1 1 d
H6E H 1.099(3) 0.186(2) 0.0242(9) 0.052(8) Uiso 1 1 d
H6D H 1.083(3) 0.066(2) 0.0189(10) 0.068(9) Uiso 1 1 d
H6C H 1.090(2) 0.1274(18) 0.0693(9) 0.038(7) Uiso 1 1 d
C5' C 0.9101(2) 0.13588(18) 0.02844(9) 0.0332(6) Uani 1 1 d
H5D H 0.873(2) 0.0801(18) 0.0440(8) 0.036(7) Uiso 1 1 d
H5C H 0.878(2) 0.1317(16) -0.0082(8) 0.030(6) Uiso 1 1 d
N2 N 0.71075(17) 0.04046(12) 0.23659(6) 0.0152(4) Uani 1 1 d
H2NC H 0.787(2) 0.0317(17) 0.2274(8) 0.030(6) Uiso 1 1 d
H2NE H 0.661(2) 0.0730(18) 0.2113(9) 0.037(7) Uiso 1 1 d
H2ND H 0.672(2) -0.020(2) 0.2424(8) 0.042(7) Uiso 1 1 d
C8' C 0.8375(2) 0.05944(15) 0.31525(7) 0.0189(4) Uani 1 1 d
H8C H 0.913(2) 0.0499(17) 0.3008(8) 0.031(6) Uiso 1 1 d
H8D H 0.814(2) -0.0079(18) 0.3233(7) 0.031(6) Uiso 1 1 d
C7' C 0.7329(2) 0.10190(15) 0.27925(7) 0.0182(4) Uani 1 1 d
H7D H 0.653(2) 0.1044(17) 0.2892(8) 0.031(6) Uiso 1 1 d
H7C H 0.751(2) 0.1701(18) 0.2703(8) 0.034(6) Uiso 1 1 d
C9' C 0.8664(2) 0.12091(15) 0.35924(7) 0.0201(4) Uani 1 1 d
H9C H 0.889(2) 0.1866(17) 0.3503(7) 0.029(6) Uiso 1 1 d
H9D H 0.787(2) 0.1275(16) 0.3735(8) 0.029(6) Uiso 1 1 d
C11' C 1.0011(2) 0.13526(18) 0.44044(8) 0.0295(5) Uani 1 1 d
H11D H 1.022(2) 0.205(2) 0.4335(8) 0.046(8) Uiso 1 1 d
H11C H 0.930(2) 0.1403(18) 0.4545(8) 0.037(7) Uiso 1 1 d
C10' C 0.9726(2) 0.07779(16) 0.39538(7) 0.0221(5) Uani 1 1 d
H10C H 1.052(2) 0.0710(15) 0.3816(7) 0.021(6) Uiso 1 1 d
H10D H 0.948(2) 0.0083(19) 0.4012(8) 0.039(7) Uiso 1 1 d
C12' C 1.1117(3) 0.0916(2) 0.47443(10) 0.0405(7) Uani 1 1 d
H12D H 1.088(3) 0.017(2) 0.4809(10) 0.073(10) Uiso 1 1 d
H12E H 1.121(2) 0.1235(19) 0.5045(10) 0.045(8) Uiso 1 1 d
H12C H 1.189(3) 0.098(2) 0.4612(11) 0.076(11) Uiso 1 1 d
N4 N 0.21318(17) 0.19701(13) 0.23894(6) 0.0163(4) Uani 1 1 d
H4NC H 0.184(2) 0.2578(18) 0.2443(7) 0.028(6) Uiso 1 1 d
H4ND H 0.163(2) 0.1693(17) 0.2148(8) 0.023(6) Uiso 1 1 d
H4NE H 0.291(2) 0.2004(18) 0.2277(8) 0.036(7) Uiso 1 1 d
C20' C 0.3410(2) 0.17017(16) 0.31674(7) 0.0214(5) Uani 1 1 d
H20D H 0.335(2) 0.2433(19) 0.3222(8) 0.036(7) Uiso 1 1 d
H20C H 0.415(2) 0.1587(18) 0.3032(8) 0.038(7) Uiso 1 1 d
C21' C 0.3551(2) 0.11510(16) 0.36273(7) 0.0212(5) Uani 1 1 d
H21D H 0.286(2) 0.1353(16) 0.3788(8) 0.029(6) Uiso 1 1 d
H21C H 0.347(2) 0.0449(19) 0.3574(8) 0.038(7) Uiso 1 1 d
C19' C 0.2242(2) 0.13852(15) 0.28263(7) 0.0188(4) Uani 1 1 d
H19C H 0.2275(19) 0.0674(16) 0.2735(7) 0.018(5) Uiso 1 1 d
H19D H 0.147(2) 0.1501(15) 0.2940(7) 0.024(6) Uiso 1 1 d
C23' C 0.4970(2) 0.08874(18) 0.44191(8) 0.0279(5) Uani 1 1 d
H23D H 0.441(2) 0.1190(16) 0.4610(7) 0.020(6) Uiso 1 1 d
H23C H 0.467(2) 0.022(2) 0.4390(9) 0.048(8) Uiso 1 1 d
C22' C 0.4836(2) 0.13347(18) 0.39371(8) 0.0275(5) Uani 1 1 d
H22D H 0.501(3) 0.202(2) 0.3963(9) 0.049(8) Uiso 1 1 d
H22C H 0.555(2) 0.1072(19) 0.3786(8) 0.043(7) Uiso 1 1 d
C24' C 0.6329(3) 0.0960(2) 0.46911(9) 0.0350(6) Uani 1 1 d
H24D H 0.693(2) 0.058(2) 0.4534(9) 0.045(8) Uiso 1 1 d
H24C H 0.636(3) 0.0767(19) 0.5006(10) 0.048(8) Uiso 1 1 d
H24E H 0.668(2) 0.163(2) 0.4683(8) 0.038(7) Uiso 1 1 d

loop_
_atom_site_aniso_label
_atom_site_aniso_U_11
_atom_site_aniso_U_22
_atom_site_aniso_U_33
_atom_site_aniso_U_23
_atom_site_aniso_U_13
_atom_site_aniso_U_12
O4 0.0163(7) 0.0115(7) 0.0247(8) 0.0031(5) 0.0053(6) -0.0006(5)
O3 0.0135(7) 0.0144(7) 0.0223(7) 0.0006(6) 0.0034(6) 0.0001(5)
O2 0.0193(8) 0.0250(8) 0.0224(8) -0.0061(6) 0.0028(6) -0.0087(6)
O1 0.0219(8) 0.0206(8) 0.0259(8) -0.0055(6) 0.0081(7) 0.0022(6)
C6 0.0220(11) 0.0182(11) 0.0193(11) 0.0032(8) 0.0007(9) -0.0023(9)
C2 0.0124(10) 0.0116(9) 0.0127(9) -0.0027(7) -0.0024(8) -0.0020(7)
C1 0.0156(10) 0.0083(9) 0.0203(10) 0.0016(7) 0.0013(8) 0.0019(7)
C3 0.0121(9) 0.0112(9) 0.0172(10) 0.0015(7) 0.0002(8) 0.0004(7)
C4 0.0148(10) 0.0170(11) 0.0248(11) 0.0027(8) -0.0025(9) 0.0026(8)
C5 0.0278(14) 0.0466(17) 0.0285(14) 0.0153(12) -0.0024(11) 0.0101(12)
O6 0.0168(7) 0.0123(7) 0.0261(8) 0.0009(6) 0.0052(6) -0.0015(5)
O5 0.0131(7) 0.0137(7) 0.0247(8) -0.0005(6) 0.0029(6) 0.0021(5)
O7 0.0194(8) 0.0262(8) 0.0252(8) -0.0082(6) 0.0052(6) -0.0085(6)
O8 0.0221(8) 0.0215(8) 0.0283(8) -0.0062(6) 0.0106(7) 0.0014(6)
C7 0.0105(9) 0.0107(9) 0.0158(10) -0.0038(7) -0.0019(8) -0.0028(7)
C10 0.0189(11) 0.0184(11) 0.0186(11) 0.0008(8) 0.0015(9) 0.0006(8)
C9 0.0111(9) 0.0114(9) 0.0192(10) -0.0005(7) 0.0002(8) 0.0006(7)
C8 0.0180(10) 0.0089(9) 0.0210(10) 0.0021(7) 0.0028(8) 0.0021(7)
C12 0.0131(10) 0.0194(11) 0.0284(12) 0.0000(9) -0.0025(9) 0.0022(8)
C11 0.0271(13) 0.0374(15) 0.0276(13) 0.0110(11) -0.0004(11) 0.0102(11)
N3 0.0131(9) 0.0121(8) 0.0182(9) -0.0022(7) 0.0026(7) -0.0014(7)
C14' 0.0177(11) 0.0230(11) 0.0218(11) 0.0048(9) 0.0016(9) 0.0028(9)
C13' 0.0198(11) 0.0116(10) 0.0265(12) 0.0021(8) 0.0063(9) -0.0017(8)
C15' 0.0180(11) 0.0254(11) 0.0163(11) 0.0030(9) 0.0024(9) 0.0018(9)
C16' 0.0225(12) 0.0293(12) 0.0208(12) 0.0012(9) 0.0029(9) -0.0006(10)
C17' 0.0276(13) 0.0282(12) 0.0251(12) 0.0015(10) 0.0054(10) 0.0023(10)
C18' 0.0459(16) 0.0325(14) 0.0252(13) -0.0044(11) 0.0016(12) 0.0111(12)
N1 0.0119(9) 0.0127(9) 0.0230(10) -0.0011(7) 0.0031(7) -0.0017(7)
C2' 0.0189(12) 0.0191(11) 0.0272(12) 0.0065(9) 0.0055(9) 0.0009(9)
C1' 0.0223(12) 0.0117(10) 0.0308(12) 0.0020(8) 0.0072(10) -0.0029(8)
C3' 0.0245(13) 0.0248(12) 0.0251(12) 0.0036(9) 0.0014(10) 0.0052(9)
C4' 0.0302(14) 0.0306(13) 0.0258(12) 0.0054(10) 0.0021(11) 0.0039(10)
C6' 0.0342(15) 0.0370(15) 0.0464(18) -0.0057(13) 0.0110(13) 0.0005(12)
C5' 0.0385(15) 0.0320(14) 0.0276(14) -0.0017(10) 0.0010(11) 0.0014(11)
N2 0.0124(9) 0.0151(9) 0.0182(9) 0.0015(7) 0.0027(7) 0.0009(7)
C8' 0.0152(11) 0.0182(11) 0.0225(11) 0.0015(8) 0.0010(9) 0.0036(8)
C7' 0.0181(11) 0.0166(10) 0.0195(11) 0.0000(8) 0.0024(9) 0.0018(8)
C9' 0.0233(12) 0.0172(11) 0.0190(11) 0.0020(8) 0.0014(9) 0.0017(9)
C11' 0.0310(14) 0.0314(13) 0.0235(12) 0.0004(10) -0.0028(11) 0.0009(11)
C10' 0.0184(11) 0.0230(12) 0.0241(12) 0.0006(9) 0.0014(9) 0.0017(9)
C12' 0.0347(16) 0.0549(19) 0.0281(15) -0.0010(13) -0.0051(12) 0.0005(13)
N4 0.0135(9) 0.0140(9) 0.0213(10) -0.0020(7) 0.0025(8) -0.0013(7)
C20' 0.0154(11) 0.0232(12) 0.0255(12) 0.0016(9) 0.0037(9) -0.0013(9)
C21' 0.0210(11) 0.0179(11) 0.0244(12) -0.0003(9) 0.0027(9) -0.0007(9)
C19' 0.0188(11) 0.0161(10) 0.0216(11) 0.0004(8) 0.0035(9) -0.0024(8)
C23' 0.0317(13) 0.0253(12) 0.0248(12) -0.0042(10) -0.0006(10) -0.0003(10)
C22' 0.0237(12) 0.0293(13) 0.0279(13) 0.0018(10) -0.0002(10) -0.0035(10)
C24' 0.0354(15) 0.0369(15) 0.0286(14) -0.0040(11) -0.0059(12) 0.0066(12)

loop_
_atom_type_symbol
_atom_type_description
_atom_type_scat_dispersion_real
_atom_type_scat_dispersion_imag
_atom_type_scat_source
C C 0.0033 0.0016 'International Tables Vol C Tables 4.2.6.8 and 6.1.1.4'
H H 0.0000 0.0000 'International Tables Vol C Tables 4.2.6.8 and 6.1.1.4'
N N 0.0061 0.0033 'International Tables Vol C Tables 4.2.6.8 and 6.1.1.4'
O O 0.0106 0.0060 'International Tables Vol C Tables 4.2.6.8 and 6.1.1.4'

loop_
_geom_angle_atom_site_label_1
_geom_angle_atom_site_label_2
_geom_angle_atom_site_label_3
_geom_angle
_geom_angle_site_symmetry_1
_geom_angle_site_symmetry_3
O4 O4 C2 0(10) 1 .
O3 O3 C2 0(10) 1 .
O2 O2 C1 0(10) 1 .
O1 O1 C1 0(10) 1 .
C3 C6 C5 88.96(16) . .
C3 C6 H6B 113.6(12) . .
C5 C6 H6B 117.6(13) . .
C3 C6 H6A 115.3(12) . .
C5 C6 H6A 114.1(12) . .
H6B C6 H6A 106.8(17) . .
O3 C2 O4 124.68(17) 1 1
O3 C2 O4 124.68(17) . 1
O3 C2 O4 124.68(17) 1 .
O3 C2 O4 124.68(17) . .
O3 C2 C3 118.27(16) 1 .
O3 C2 C3 118.27(16) . .
O4 C2 C3 117.01(16) 1 .
O4 C2 C3 117.01(16) . .
O1 C1 O2 125.86(18) 1 .
O1 C1 O2 125.86(18) . .
O1 C1 O2 125.86(18) 1 1
O1 C1 O2 125.86(18) . 1
O1 C1 C3 118.02(17) 1 .
O1 C1 C3 118.02(17) . .
O2 C1 C3 115.98(16) . .
O2 C1 C3 115.98(16) 1 .
C2 C3 C1 103.93(14) . .
C2 C3 C6 117.38(16) . .
C1 C3 C6 113.87(16) . .
C2 C3 C4 116.57(15) . .
C1 C3 C4 115.96(16) . .
C6 C3 C4 89.49(15) . .
C5 C4 C3 88.98(16) . .
C5 C4 H4B 113.0(12) . .
C3 C4 H4B 113.5(13) . .
C5 C4 H4A 118.1(13) . .
C3 C4 H4A 117.7(13) . .
H4B C4 H4A 105.5(18) . .
C4 C5 C6 89.70(16) . .
C4 C5 H5A 109.4(15) . .
C6 C5 H5A 111.3(15) . .
C4 C5 H5B 114.5(15) . .
C6 C5 H5B 115.5(15) . .
H5A C5 H5B 114(2) . .
O8 O8 C8 0(10) 1 .
O5 C7 O6 124.38(17) . .
O5 C7 C9 118.29(16) . .
O6 C7 C9 117.27(16) . .
C11 C10 C9 88.84(16) . .
C11 C10 H10B 114.3(11) . .
C9 C10 H10B 113.3(11) . .
C11 C10 H10A 120.0(12) . .
C9 C10 H10A 116.4(12) . .
H10B C10 H10A 104.2(16) . .
C7 C9 C8 104.30(14) . .
C7 C9 C10 117.71(16) . .
C8 C9 C10 114.40(15) . .
C7 C9 C12 117.02(16) . .
C8 C9 C12 114.48(16) . .
C10 C9 C12 89.15(15) . .
O8 C8 O7 126.05(18) 1 .
O8 C8 O7 126.05(18) . .
O8 C8 C9 117.96(17) 1 .
O8 C8 C9 117.96(17) . .
O7 C8 C9 115.84(16) . .
C11 C12 C9 88.65(16) . .
C11 C12 H12A 117.7(12) . .
C9 C12 H12A 118.0(12) . .
C11 C12 H12B 113.1(13) . .
C9 C12 H12B 113.0(13) . .
H12A C12 H12B 106.0(18) . .
C10 C11 C12 89.41(16) . .
C10 C11 H11B 110.0(15) . .
C12 C11 H11B 110.5(15) . .
C10 C11 H11A 115.3(15) . .
C12 C11 H11A 118.0(15) . .
H11B C11 H11A 112(2) . .
C13' N3 H3NE 111.6(13) . .
C13' N3 H3NC 110.9(12) . .
H3NE N3 H3NC 109.4(17) . .
C13' N3 H3ND 110.4(14) . .
H3NE N3 H3ND 108(2) . .
H3NC N3 H3ND 106.1(18) . .
C13' C14' C15' 113.46(18) . .
C13' C14' H14D 108.5(12) . .
C15' C14' H14D 108.9(12) . .
C13' C14' H14C 109.3(13) . .
C15' C14' H14C 110.2(13) . .
H14D C14' H14C 106.3(18) . .
N3 C13' C14' 110.57(17) . .
N3 C13' H13C 107.2(12) . .
C14' C13' H13C 110.9(12) . .
N3 C13' H13D 109.1(12) . .
C14' C13' H13D 110.1(12) . .
H13C C13' H13D 108.9(17) . .
C16' C15' C14' 113.11(18) . .
C16' C15' H15D 110.4(11) . .
C14' C15' H15D 107.8(11) . .
C16' C15' H15C 113.1(13) . .
C14' C15' H15C 106.1(14) . .
H15D C15' H15C 105.9(17) . .
C15' C16' C17' 114.21(19) . .
C15' C16' H16D 111.8(12) . .
C17' C16' H16D 108.0(13) . .
C15' C16' H16C 111.1(12) . .
C17' C16' H16C 108.5(12) . .
H16D C16' H16C 102.6(17) . .
C18' C17' C16' 112.4(2) . .
C18' C17' H17D 110.8(13) . .
C16' C17' H17D 107.8(12) . .
C18' C17' H17C 108.4(12) . .
C16' C17' H17C 110.4(12) . .
H17D C17' H17C 106.9(17) . .
C17' C18' H18C 112.7(13) . .
C17' C18' H18D 110.5(15) . .
H18C C18' H18D 107.7(19) . .
C17' C18' H18E 106.2(15) . .
H18C C18' H18E 107(2) . .
H18D C18' H18E 113(2) . .
C1' N1 H1NC 111.4(14) . .
C1' N1 H1NB 112.8(14) . .
H1NC N1 H1NB 105.0(19) . .
C1' N1 H1NA 114.3(13) . .
H1NC N1 H1NA 105.5(19) . .
H1NB N1 H1NA 107.2(19) . .
C1' C2' C3' 115.19(18) . .
C1' C2' H2C 105.0(12) . .
C3' C2' H2C 108.9(12) . .
C1' C2' H2D 107.7(13) . .
C3' C2' H2D 111.4(14) . .
H2C C2' H2D 108.3(18) . .
N1 C1' C2' 112.00(17) . .
N1 C1' H1C 106.0(12) . .
C2' C1' H1C 112.5(12) . .
N1 C1' H1D 106.8(13) . .
C2' C1' H1D 110.5(13) . .
H1C C1' H1D 108.8(17) . .
C4' C3' C2' 112.42(18) . .
C4' C3' H3C 110.1(13) . .
C2' C3' H3C 108.1(14) . .
C4' C3' H3D 111.4(13) . .
C2' C3' H3D 107.1(13) . .
H3C C3' H3D 107.5(19) . .
C3' C4' C5' 115.5(2) . .
C3' C4' H4C 108.7(13) . .
C5' C4' H4C 109.1(13) . .
C3' C4' H4D 108.8(13) . .
C5' C4' H4D 108.0(14) . .
H4C C4' H4D 106.4(18) . .
C5' C6' H6E 112.6(15) . .
C5' C6' H6D 110.5(17) . .
H6E C6' H6D 106(2) . .
C5' C6' H6C 110.6(15) . .
H6E C6' H6C 103(2) . .
H6D C6' H6C 114(2) . .
C6' C5' C4' 113.9(2) . .
C6' C5' H5D 109.2(14) . .
C4' C5' H5D 107.7(14) . .
C6' C5' H5C 106.7(12) . .
C4' C5' H5C 109.7(12) . .
H5D C5' H5C 109.5(18) . .
C7' N2 H2NC 107.7(15) . .
C7' N2 H2NE 112.2(15) . .
H2NC N2 H2NE 104(2) . .
C7' N2 H2ND 110.4(15) . .
H2NC N2 H2ND 112(2) . .
H2NE N2 H2ND 110(2) . .
C7' C8' C9' 113.25(17) . .
C7' C8' H8C 107.9(13) . .
C9' C8' H8C 112.3(13) . .
C7' C8' H8D 109.8(13) . .
C9' C8' H8D 109.5(13) . .
H8C C8' H8D 103.6(18) . .
N2 C7' C8' 111.08(17) . .
N2 C7' H7D 104.9(14) . .
C8' C7' H7D 112.9(14) . .
N2 C7' H7C 108.5(13) . .
C8' C7' H7C 113.2(14) . .
H7D C7' H7C 105.7(19) . .
C10' C9' C8' 112.95(17) . .
C10' C9' H9C 110.7(13) . .
C8' C9' H9C 107.7(13) . .
C10' C9' H9D 108.5(13) . .
C8' C9' H9D 109.8(13) . .
H9C C9' H9D 107.0(18) . .
C12' C11' C10' 112.3(2) . .
C12' C11' H11D 109.7(15) . .
C10' C11' H11D 109.5(14) . .
C12' C11' H11C 109.6(15) . .
C10' C11' H11C 111.7(16) . .
H11D C11' H11C 104(2) . .
C11' C10' C9' 114.48(18) . .
C11' C10' H10C 110.2(12) . .
C9' C10' H10C 109.0(12) . .
C11' C10' H10D 111.0(13) . .
C9' C10' H10D 107.7(13) . .
H10C C10' H10D 103.8(18) . .
C11' C12' H12D 108.3(16) . .
C11' C12' H12E 111.5(16) . .
H12D C12' H12E 105(2) . .
C11' C12' H12C 107.9(19) . .
H12D C12' H12C 113(3) . .
H12E C12' H12C 111(2) . .
C19' N4 H4NC 108.7(14) . .
C19' N4 H4ND 113.4(14) . .
H4NC N4 H4ND 111(2) . .
C19' N4 H4NE 112.3(15) . .
H4NC N4 H4NE 111(2) . .
H4ND N4 H4NE 100.5(19) . .
C19' C20' C21' 112.67(17) . .
C19' C20' H20D 108.8(13) . .
C21' C20' H20D 110.3(13) . .
C19' C20' H20C 108.5(15) . .
C21' C20' H20C 108.9(15) . .
H20D C20' H20C 107.5(19) . .
C22' C21' C20' 112.72(18) . .
C22' C21' H21D 109.3(13) . .
C20' C21' H21D 108.6(13) . .
C22' C21' H21C 107.9(14) . .
C20' C21' H21C 110.7(14) . .
H21D C21' H21C 107.6(19) . .
N4 C19' C20' 110.22(17) . .
N4 C19' H19C 106.9(11) . .
C20' C19' H19C 112.8(12) . .
N4 C19' H19D 105.5(13) . .
C20' C19' H19D 112.0(13) . .
H19C C19' H19D 109.0(17) . .
C22' C23' C24' 112.8(2) . .
C22' C23' H23D 113.0(12) . .
C24' C23' H23D 106.7(12) . .
C22' C23' H23C 108.8(15) . .
C24' C23' H23C 111.7(16) . .
H23D C23' H23C 104(2) . .
C21' C22' C23' 114.72(19) . .
C21' C22' H22D 110.6(16) . .
C23' C22' H22D 109.6(15) . .
C21' C22' H22C 109.9(14) . .
C23' C22' H22C 107.8(14) . .
H22D C22' H22C 104(2) . .
C23' C24' H24D 110.3(15) . .
C23' C24' H24C 111.4(16) . .
H24D C24' H24C 112(2) . .
C23' C24' H24E 111.6(14) . .
H24D C24' H24E 102(2) . .
H24C C24' H24E 109(2) . .

loop_
_geom_bond_atom_site_label_1
_geom_bond_atom_site_label_2
_geom_bond_distance
_geom_bond_site_symmetry_2
O4 C2 1.262(2) .
O3 C2 1.256(2) .
O2 C1 1.261(2) .
O1 C1 1.250(2) .
C6 C3 1.543(3) .
C6 C5 1.543(3) .
C6 H6B 0.92(2) .
C6 H6A 1.04(2) .
C2 O3 1.256(2) 1
C2 O4 1.262(2) 1
C2 C3 1.527(2) .
C1 O1 1.250(2) 1
C1 O2 1.261(2) 1
C1 C3 1.538(3) .
C3 C4 1.545(3) .
C4 C5 1.540(3) .
C4 H4B 0.99(2) .
C4 H4A 0.96(2) .
C5 H5A 0.99(3) .
C5 H5B 1.00(3) .
O6 C7 1.261(2) .
O5 C7 1.258(2) .
O7 C8 1.264(2) .
O8 C8 1.248(2) .
C7 C9 1.525(2) .
C10 C11 1.540(3) .
C10 C9 1.544(3) .
C10 H10B 0.954(19) .
C10 H10A 1.00(2) .
C9 C8 1.542(3) .
C9 C12 1.546(3) .
C8 O8 1.248(2) 1
C12 C11 1.543(3) .
C12 H12A 1.04(2) .
C12 H12B 0.95(2) .
C11 H11B 1.00(3) .
C11 H11A 0.96(3) .
N3 C13' 1.489(2) .
N3 H3NE 0.91(2) .
N3 H3NC 0.98(2) .
N3 H3ND 0.93(3) .
C14' C13' 1.515(3) .
C14' C15' 1.535(3) .
C14' H14D 1.02(2) .
C14' H14C 0.99(2) .
C13' H13C 0.98(2) .
C13' H13D 0.97(2) .
C15' C16' 1.514(3) .
C15' H15D 0.991(19) .
C15' H15C 1.02(2) .
C16' C17' 1.524(3) .
C16' H16D 1.04(2) .
C16' H16C 0.99(2) .
C17' C18' 1.521(3) .
C17' H17D 1.01(2) .
C17' H17C 0.98(2) .
C18' H18C 0.99(2) .
C18' H18D 1.02(3) .
C18' H18E 1.07(3) .
N1 C1' 1.485(3) .
N1 H1NC 0.89(2) .
N1 H1NB 0.98(2) .
N1 H1NA 0.95(2) .
C2' C1' 1.507(3) .
C2' C3' 1.527(3) .
C2' H2C 0.96(2) .
C2' H2D 0.95(2) .
C1' H1C 0.99(2) .
C1' H1D 0.97(2) .
C3' C4' 1.509(3) .
C3' H3C 0.97(2) .
C3' H3D 0.98(2) .
C4' C5' 1.516(3) .
C4' H4C 1.00(2) .
C4' H4D 1.01(3) .
C6' C5' 1.512(4) .
C6' H6E 1.03(3) .
C6' H6D 1.05(3) .
C6' H6C 0.97(3) .
C5' H5D 1.00(2) .
C5' H5C 1.07(2) .
N2 C7' 1.486(3) .
N2 H2NC 0.90(2) .
N2 H2NE 0.94(3) .
N2 H2ND 0.95(3) .
C8' C7' 1.503(3) .
C8' C9' 1.520(3) .
C8' H8C 0.97(2) .
C8' H8D 0.99(2) .
C7' H7D 0.94(2) .
C7' H7C 0.99(2) .
C9' C10' 1.520(3) .
C9' H9C 0.98(2) .
C9' H9D 1.00(2) .
C11' C12' 1.517(3) .
C11' C10' 1.516(3) .
C11' H11D 1.01(3) .
C11' H11C 0.92(3) .
C10' H10C 0.99(2) .
C10' H10D 1.01(3) .
C12' H12D 1.08(3) .
C12' H12E 0.97(3) .
C12' H12C 0.96(3) .
N4 C19' 1.492(3) .
N4 H4NC 0.91(2) .
N4 H4ND 0.89(2) .
N4 H4NE 0.94(3) .
C20' C19' 1.508(3) .
C20' C21' 1.523(3) .
C20' H20D 1.01(2) .
C20' H20C 0.95(2) .
C21' C22' 1.515(3) .
C21' H21D 0.97(2) .
C21' H21C 0.97(2) .
C19' H19C 1.01(2) .
C19' H19D 0.94(2) .
C23' C22' 1.517(3) .
C23' C24' 1.518(3) .
C23' H23D 0.97(2) .
C23' H23C 0.97(3) .
C22' H22D 0.96(3) .
C22' H22C 1.00(3) .
C24' H24D 0.99(3) .
C24' H24C 0.95(3) .
C24' H24E 0.99(3) .

loop_
_geom_hbond_atom_site_label_D
_geom_hbond_atom_site_label_H
_geom_hbond_atom_site_label_A
_geom_hbond_distance_DH
_geom_hbond_distance_HA
_geom_hbond_distance_DA
_geom_hbond_angle_DHA
_geom_hbond_site_symmetry_A
N3 H3NE O4 0.91(2) 1.95(2) 2.802(2) 155.2(19) 2_655
N3 H3NC O2 0.98(2) 1.75(2) 2.725(2) 174.3(18) 1
N3 H3ND O5 0.93(3) 2.01(3) 2.866(2) 152(2) 1_655
N1 H1NC O3 0.89(2) 2.12(2) 2.900(2) 145.2(19) 1
N1 H1NB O7 0.98(2) 1.74(3) 2.717(2) 174(2) 1_655
N1 H1NA O6 0.95(2) 1.85(3) 2.788(2) 166(2) 2_645
N2 H2NC O6 0.90(2) 2.01(2) 2.806(2) 147(2) 2_645
N2 H2NE O3 0.94(3) 1.88(3) 2.777(2) 159(2) 1
N2 H2ND O1 0.95(3) 1.82(3) 2.759(2) 169(2) 2_645
N4 H4NC O8 0.91(2) 1.89(3) 2.775(2) 164(2) 1
N4 H4ND O5 0.89(2) 1.95(2) 2.782(2) 156(2) 2_545
N4 H4NE O4 0.94(3) 1.94(3) 2.814(2) 153(2) 1
